data_7227632
loop_
_publ_author_name
'Smirnov, Andrey S.'
'Nikolaev, Dmitriy N.'
'Gurzhiy, Vlad V.'
'Smirnov, Sergey N.'
'Suslonov, Vitaliy S.'
'Garabadzhiu, Alexander V.'
'Davidovich, Pavel B.'

_publ_section_title
;
 Conformational stabilization of isatin Schiff bases&#x00A0;--
 biologically active chemical probes
;
_journal_issue 17
_journal_name_full 'RSC Adv.'
_journal_page_first 10070
_journal_paper_doi 10.1039/C6RA26779C
_journal_volume 7
_journal_year 2017
_chemical_formula_moiety 'C15 H12 N2 O'
_chemical_formula_sum 'C15 H12 N2 O'
_chemical_formula_weight 236.27
_chemical_name_systematic
;
 ?
;
_space_group_crystal_system monoclinic
_space_group_IT_number 14
_space_group_name_Hall '-P 2ybc'
_space_group_name_H-M_alt 'P 1 21/c 1'
_symmetry_space_group_name_Hall '-P 2ybc'
_symmetry_space_group_name_H-M 'P 1 21/c 1'
_atom_sites_solution_hydrogens geom
_audit_creation_date 2014-08-25
_audit_creation_method
;
Olex2 1.2
(compiled 2014.07.22 svn.r2960 for OlexSys, GUI svn.r4862)
;
_audit_update_record
;
2016-09-22 deposited with the CCDC.
2017-01-29 downloaded from the CCDC.
;
_cell_angle_alpha 90
_cell_angle_beta 91.738(2)
_cell_angle_gamma 90
_cell_formula_units_Z 4
_cell_length_a 9.4554(3)
_cell_length_b 11.8767(3)
_cell_length_c 10.4401(2)
_cell_measurement_reflns_used 3285
_cell_measurement_temperature 100(2)
_cell_measurement_theta_max 75.8460
_cell_measurement_theta_min 3.7700
_cell_volume 1171.87(5)
_computing_cell_refinement
;
CrysAlisPro, Agilent Technologies,
Version 1.171.36.32 (release 02-08-2013 CrysAlis171 .NET)
(compiled Aug  2 2013,16:46:58)
;
_computing_data_collection
;
CrysAlisPro, Agilent Technologies,
Version 1.171.36.32 (release 02-08-2013 CrysAlis171 .NET)
(compiled Aug  2 2013,16:46:58)
;
_computing_data_reduction
;
CrysAlisPro, Agilent Technologies,
Version 1.171.36.32 (release 02-08-2013 CrysAlis171 .NET)
(compiled Aug  2 2013,16:46:58)
;
_computing_molecular_graphics 'Olex2 (Dolomanov et al., 2009)'
_computing_publication_material 'Olex2 (Dolomanov et al., 2009)'
_computing_structure_refinement 'ShelXL (Sheldrick, 2008)'
_diffrn_ambient_temperature 100(2)
_diffrn_detector_area_resol_mean 10.3829
_diffrn_measured_fraction_theta_full 0.980
_diffrn_measured_fraction_theta_max 0.980
_diffrn_measurement_details
;
#__ type_ start__ end____ width___ exp.time_
  1 omega  -37.00  -11.00   1.0000    1.0000
omega____ theta____ kappa____ phi______ frames
    -      -40.3787  -57.0000    0.0000 26

#__ type_ start__ end____ width___ exp.time_
  2 omega -113.00  -76.00   1.0000    1.0000
omega____ theta____ kappa____ phi______ frames
    -      -40.3787  -57.0000    0.0000 37

#__ type_ start__ end____ width___ exp.time_
  3 omega  -50.00   32.00   1.0000    1.0000
omega____ theta____ kappa____ phi______ frames
    -      -40.3787   38.0000  150.0000 82

#__ type_ start__ end____ width___ exp.time_
  4 omega  -82.00  -56.00   1.0000    1.0000
omega____ theta____ kappa____ phi______ frames
    -      -40.3787 -152.0000  141.0000 26

#__ type_ start__ end____ width___ exp.time_
  5 omega   96.00  122.00   1.0000    1.0000
omega____ theta____ kappa____ phi______ frames
    -       40.3787  178.0000 -180.0000 26

#__ type_ start__ end____ width___ exp.time_
  6 omega   60.00  128.00   1.0000    1.0000
omega____ theta____ kappa____ phi______ frames
    -       40.3787  178.0000  -30.0000 68

#__ type_ start__ end____ width___ exp.time_
  7 omega   36.00   80.00   1.0000    1.0000
omega____ theta____ kappa____ phi______ frames
    -      113.0000  -30.0000 -180.0000 44

#__ type_ start__ end____ width___ exp.time_
  8 omega   63.00  102.00   1.0000    1.0000
omega____ theta____ kappa____ phi______ frames
    -      113.0000  178.0000  150.0000 39

#__ type_ start__ end____ width___ exp.time_
  9 omega   53.00   82.00   1.0000    1.0000
omega____ theta____ kappa____ phi______ frames
    -      113.0000 -112.0000   90.0000 29

#__ type_ start__ end____ width___ exp.time_
 10 omega   80.00  109.00   1.0000    1.0000
omega____ theta____ kappa____ phi______ frames
    -      113.0000  -95.0000 -150.0000 29

#__ type_ start__ end____ width___ exp.time_
 11 omega   34.00  101.00   1.0000    1.0000
omega____ theta____ kappa____ phi______ frames
    -      113.0000  -77.0000    0.0000 67

#__ type_ start__ end____ width___ exp.time_
 12 omega   47.00   73.00   1.0000    1.0000
omega____ theta____ kappa____ phi______ frames
    -      113.0000 -112.0000  -30.0000 26

#__ type_ start__ end____ width___ exp.time_
 13 omega   89.00  115.00   1.0000    1.0000
omega____ theta____ kappa____ phi______ frames
    -      113.0000 -112.0000  -30.0000 26

#__ type_ start__ end____ width___ exp.time_
 14 omega   83.00  109.00   1.0000    1.0000
omega____ theta____ kappa____ phi______ frames
    -      113.0000   77.0000  -30.0000 26

#__ type_ start__ end____ width___ exp.time_
 15 omega  111.00  169.00   1.0000    1.0000
omega____ theta____ kappa____ phi______ frames
    -      113.0000  112.0000 -120.0000 58

#__ type_ start__ end____ width___ exp.time_
 16 omega   50.00   76.00   1.0000    1.0000
omega____ theta____ kappa____ phi______ frames
    -      113.0000  -95.0000 -150.0000 26

#__ type_ start__ end____ width___ exp.time_
 17 omega   73.00   98.00   1.0000    1.0000
omega____ theta____ kappa____ phi______ frames
    -      113.0000  -45.0000  -30.0000 25

#__ type_ start__ end____ width___ exp.time_
 18 omega   36.00   90.00   1.0000    1.0000
omega____ theta____ kappa____ phi______ frames
    -      113.0000  -30.0000   90.0000 54

#__ type_ start__ end____ width___ exp.time_
 19 omega   44.00   70.00   1.0000    1.0000
omega____ theta____ kappa____ phi______ frames
    -      113.0000  -45.0000  -30.0000 26

#__ type_ start__ end____ width___ exp.time_
 20 omega   83.00  113.00   1.0000    1.0000
omega____ theta____ kappa____ phi______ frames
    -      113.0000 -112.0000   30.0000 30

#__ type_ start__ end____ width___ exp.time_
 21 omega   45.00   93.00   1.0000    1.0000
omega____ theta____ kappa____ phi______ frames
    -      113.0000  -95.0000 -180.0000 48

#__ type_ start__ end____ width___ exp.time_
 22 omega   98.00  133.00   1.0000    1.0000
omega____ theta____ kappa____ phi______ frames
    -      113.0000  152.0000 -176.0000 35

#__ type_ start__ end____ width___ exp.time_
 23 omega  140.00  177.00   1.0000    1.0000
omega____ theta____ kappa____ phi______ frames
    -      113.0000   77.0000  -30.0000 37

#__ type_ start__ end____ width___ exp.time_
 24 omega   99.00  124.00   1.0000    1.0000
omega____ theta____ kappa____ phi______ frames
    -      113.0000   30.0000 -150.0000 25
;
_diffrn_measurement_device_type 'SuperNova, Dual, Cu at zero, Atlas'
_diffrn_measurement_method '\w scans'
_diffrn_orient_matrix_UB_11 0.0215878000
_diffrn_orient_matrix_UB_12 0.1231704000
_diffrn_orient_matrix_UB_13 -0.0415809000
_diffrn_orient_matrix_UB_21 0.1101341000
_diffrn_orient_matrix_UB_22 -0.0386397000
_diffrn_orient_matrix_UB_23 -0.0965480000
_diffrn_orient_matrix_UB_31 -0.1182071000
_diffrn_orient_matrix_UB_32 -0.0132374000
_diffrn_orient_matrix_UB_33 -0.1035703000
_diffrn_radiation_monochromator mirror
_diffrn_radiation_type CuK\a
_diffrn_radiation_wavelength 1.54184
_diffrn_reflns_av_R_equivalents 0.0196
_diffrn_reflns_av_unetI/netI 0.0194
_diffrn_reflns_Laue_measured_fraction_full 0.980
_diffrn_reflns_Laue_measured_fraction_max 0.980
_diffrn_reflns_limit_h_max 9
_diffrn_reflns_limit_h_min -11
_diffrn_reflns_limit_k_max 14
_diffrn_reflns_limit_k_min -14
_diffrn_reflns_limit_l_max 8
_diffrn_reflns_limit_l_min -12
_diffrn_reflns_number 5796
_diffrn_reflns_point_group_measured_fraction_full 0.980
_diffrn_reflns_point_group_measured_fraction_max 0.980
_diffrn_reflns_theta_full 67.684
_diffrn_reflns_theta_max 72.493
_diffrn_reflns_theta_min 4.679
_diffrn_source 'SuperNova (Cu) X-ray Source'
_exptl_absorpt_coefficient_mu 0.685
_exptl_absorpt_correction_T_max 1.00000
_exptl_absorpt_correction_T_min 0.79556
_exptl_absorpt_correction_type multi-scan
_exptl_absorpt_process_details
;
CrysAlisPro, Agilent Technologies,
Version 1.171.36.32 (release 02-08-2013 CrysAlis171 .NET)
(compiled Aug  2 2013,16:46:58)
Empirical absorption correction using spherical harmonics,
 implemented in SCALE3 ABSPACK scaling algorithm.
;
_exptl_crystal_colour yellow
_exptl_crystal_density_diffrn 1.339
_exptl_crystal_description prism
_exptl_crystal_F_000 496
_exptl_crystal_size_max 0.35
_exptl_crystal_size_mid 0.28
_exptl_crystal_size_min 0.21
_refine_diff_density_max 0.251
_refine_diff_density_min -0.162
_refine_diff_density_rms 0.040
_refine_ls_extinction_method none
_refine_ls_goodness_of_fit_ref 1.051
_refine_ls_hydrogen_treatment constr
_refine_ls_matrix_type full
_refine_ls_number_parameters 164
_refine_ls_number_reflns 2277
_refine_ls_number_restraints 0
_refine_ls_restrained_S_all 1.051
_refine_ls_R_factor_all 0.0421
_refine_ls_R_factor_gt 0.0370
_refine_ls_shift/su_max 0.000
_refine_ls_shift/su_mean 0.000
_refine_ls_structure_factor_coef Fsqd
_refine_ls_weighting_details 'w=1/[\s^2^(Fo^2^)+(0.0466P)^2^+0.4312P] where P=(Fo^2^+2Fc^2^)/3'
_refine_ls_weighting_scheme calc
_refine_ls_wR_factor_gt 0.0929
_refine_ls_wR_factor_ref 0.0970
_reflns_Friedel_coverage 0.000
_reflns_number_gt 2018
_reflns_number_total 2277
_reflns_threshold_expression 'I > 2\s(I)'
_cod_data_source_file c6ra26779c2.cif
_cod_data_source_block Compound_1_isbd_10
_cod_original_cell_volume 1171.88(5)
_cod_database_code 7227632
_shelxl_version_number 2013-4
_shelx_space_group_comment
;
The symmetry employed for this shelxl refinement is uniquely defined
by the following loop, which should always be used as a source of
symmetry information in preference to the above space-group names.
They are only intended as comments.
;
_reflns_odcompleteness_completeness 92.04
_reflns_odcompleteness_iscentric 1
_reflns_odcompleteness_theta 80.95
_olex2_refinement_description
;
1. Fixed Uiso
 At 1.2 times of:
  All C(H) groups
 At 1.5 times of:
  All C(H,H,H) groups
2.a Aromatic/amide H refined with riding coordinates:
 C6(H6), C7(H7), C8(H8), C9(H9), C14(H14), C15(H15), C16(H16), C17(H17),
 C18(H18)
2.b Idealised Me refined as rotating group:
 C10(H10A,H10B,H10C)
;

loop_
_space_group_symop_operation_xyz
'x, y, z'
'-x, y+1/2, -z+1/2'
'-x, -y, -z'
'x, -y-1/2, z-1/2'

loop_
_atom_site_label
_atom_site_type_symbol
_atom_site_fract_x
_atom_site_fract_y
_atom_site_fract_z
_atom_site_U_iso_or_equiv
_atom_site_adp_type
_atom_site_occupancy
_atom_site_site_symmetry_order
_atom_site_calc_flag
_atom_site_refinement_flags_posn
C2 C 0.34824(14) 0.69298(11) 0.01959(11) 0.0233(3) Uani 1 1 d .
C3 C 0.30926(13) 0.59633(11) 0.10889(11) 0.0218(3) Uani 1 1 d .
C4 C 0.44433(13) 0.55382(11) 0.16385(11) 0.0218(3) Uani 1 1 d .
C5 C 0.55115(13) 0.62101(11) 0.11251(11) 0.0213(3) Uani 1 1 d .
C6 C 0.69257(14) 0.60623(12) 0.14556(12) 0.0262(3) Uani 1 1 d .
H6 H 0.7619 0.6522 0.1120 0.031 Uiso 1 1 calc R
C7 C 0.72725(14) 0.51972(12) 0.23122(13) 0.0280(3) Uani 1 1 d .
H7 H 0.8216 0.5080 0.2555 0.034 Uiso 1 1 calc R
C8 C 0.62427(15) 0.45098(12) 0.28089(13) 0.0294(3) Uani 1 1 d .
H8 H 0.6503 0.3933 0.3371 0.035 Uiso 1 1 calc R
C9 C 0.48177(14) 0.46726(11) 0.24762(12) 0.0251(3) Uani 1 1 d .
H9 H 0.4128 0.4208 0.2811 0.030 Uiso 1 1 calc R
C10 C 0.57507(15) 0.77980(12) -0.04650(13) 0.0301(3) Uani 1 1 d .
H10A H 0.6228 0.8321 0.0099 0.045 Uiso 1 1 calc GR
H10B H 0.5132 0.8201 -0.1049 0.045 Uiso 1 1 calc GR
H10C H 0.6435 0.7387 -0.0939 0.045 Uiso 1 1 calc GR
C13 C 0.13456(13) 0.48387(11) 0.20145(12) 0.0223(3) Uani 1 1 d .
C14 C 0.05858(13) 0.39382(11) 0.14913(12) 0.0245(3) Uani 1 1 d .
H14 H 0.0439 0.3889 0.0608 0.029 Uiso 1 1 calc R
C15 C 0.00472(14) 0.31144(12) 0.22802(14) 0.0282(3) Uani 1 1 d .
H15 H -0.0431 0.2500 0.1924 0.034 Uiso 1 1 calc R
C16 C 0.02214(14) 0.32043(12) 0.36062(13) 0.0283(3) Uani 1 1 d .
H16 H -0.0154 0.2659 0.4138 0.034 Uiso 1 1 calc R
C17 C 0.09587(14) 0.41131(12) 0.41255(13) 0.0273(3) Uani 1 1 d .
H17 H 0.1075 0.4173 0.5011 0.033 Uiso 1 1 calc R
C18 C 0.15250(13) 0.49340(12) 0.33482(12) 0.0248(3) Uani 1 1 d .
H18 H 0.2018 0.5540 0.3707 0.030 Uiso 1 1 calc R
N1 N 0.49288(12) 0.70186(9) 0.02811(10) 0.0241(3) Uani 1 1 d .
N12 N 0.17909(11) 0.57028(9) 0.11784(10) 0.0236(2) Uani 1 1 d .
O11 O 0.26908(10) 0.75199(8) -0.04420(9) 0.0301(2) Uani 1 1 d .

loop_
_atom_site_aniso_label
_atom_site_aniso_U_11
_atom_site_aniso_U_22
_atom_site_aniso_U_33
_atom_site_aniso_U_23
_atom_site_aniso_U_13
_atom_site_aniso_U_12
C2 0.0261(6) 0.0227(6) 0.0211(6) -0.0026(5) 0.0007(5) 0.0001(5)
C3 0.0237(6) 0.0218(6) 0.0199(6) -0.0032(5) 0.0017(5) -0.0002(5)
C4 0.0219(6) 0.0232(6) 0.0204(6) -0.0034(5) 0.0030(5) 0.0006(5)
C5 0.0239(6) 0.0227(6) 0.0174(5) -0.0027(5) 0.0038(5) 0.0000(5)
C6 0.0214(6) 0.0329(7) 0.0246(6) -0.0026(5) 0.0060(5) -0.0012(5)
C7 0.0208(6) 0.0361(8) 0.0271(6) -0.0032(6) 0.0016(5) 0.0063(5)
C8 0.0295(7) 0.0293(7) 0.0294(6) 0.0031(5) 0.0026(5) 0.0074(6)
C9 0.0245(6) 0.0248(7) 0.0261(6) 0.0009(5) 0.0041(5) 0.0010(5)
C10 0.0329(7) 0.0316(7) 0.0260(6) 0.0046(6) 0.0047(6) -0.0064(6)
C13 0.0164(6) 0.0243(6) 0.0265(6) -0.0013(5) 0.0032(5) 0.0030(5)
C14 0.0203(6) 0.0275(7) 0.0258(6) -0.0033(5) -0.0002(5) 0.0024(5)
C15 0.0213(6) 0.0241(7) 0.0391(7) -0.0016(6) -0.0018(5) -0.0008(5)
C16 0.0214(6) 0.0278(7) 0.0359(7) 0.0071(6) 0.0053(5) 0.0034(5)
C17 0.0233(7) 0.0335(7) 0.0252(6) -0.0001(5) 0.0043(5) 0.0062(5)
C18 0.0211(6) 0.0274(7) 0.0261(6) -0.0050(5) 0.0011(5) 0.0007(5)
N1 0.0241(6) 0.0265(6) 0.0218(5) 0.0025(4) 0.0027(4) -0.0021(4)
N12 0.0226(5) 0.0249(6) 0.0234(5) -0.0023(4) 0.0011(4) -0.0007(4)
O11 0.0312(5) 0.0290(5) 0.0298(5) 0.0053(4) -0.0030(4) 0.0015(4)

loop_
_atom_type_symbol
_atom_type_description
_atom_type_scat_dispersion_real
_atom_type_scat_dispersion_imag
_atom_type_scat_source
C C 0.0181 0.0091 'International Tables Vol C Tables 4.2.6.8 and 6.1.1.4'
H H 0.0000 0.0000 'International Tables Vol C Tables 4.2.6.8 and 6.1.1.4'
N N 0.0311 0.0180 'International Tables Vol C Tables 4.2.6.8 and 6.1.1.4'
O O 0.0492 0.0322 'International Tables Vol C Tables 4.2.6.8 and 6.1.1.4'

loop_
_geom_angle_atom_site_label_1
_geom_angle_atom_site_label_2
_geom_angle_atom_site_label_3
_geom_angle
N1 C2 C3 106.03(10)
O11 C2 C3 127.81(12)
O11 C2 N1 126.15(12)
C4 C3 C2 105.79(10)
N12 C3 C2 118.51(11)
N12 C3 C4 135.68(12)
C5 C4 C3 106.34(11)
C9 C4 C3 134.46(12)
C9 C4 C5 119.20(12)
C6 C5 C4 122.24(12)
C6 C5 N1 126.99(12)
N1 C5 C4 110.77(11)
C5 C6 H6 121.3
C5 C6 C7 117.42(12)
C7 C6 H6 121.3
C6 C7 H7 119.3
C8 C7 C6 121.37(13)
C8 C7 H7 119.3
C7 C8 H8 119.7
C7 C8 C9 120.70(13)
C9 C8 H8 119.7
C4 C9 C8 119.04(12)
C4 C9 H9 120.5
C8 C9 H9 120.5
H10A C10 H10B 109.5
H10A C10 H10C 109.5
H10B C10 H10C 109.5
N1 C10 H10A 109.5
N1 C10 H10B 109.5
N1 C10 H10C 109.5
C14 C13 C18 119.84(12)
C14 C13 N12 118.27(11)
C18 C13 N12 121.55(12)
C13 C14 H14 119.9
C15 C14 C13 120.28(12)
C15 C14 H14 119.9
C14 C15 H15 119.9
C14 C15 C16 120.13(13)
C16 C15 H15 119.9
C15 C16 H16 120.3
C17 C16 C15 119.42(13)
C17 C16 H16 120.3
C16 C17 H17 119.4
C16 C17 C18 121.14(12)
C18 C17 H17 119.4
C13 C18 H18 120.4
C17 C18 C13 119.16(12)
C17 C18 H18 120.4
C2 N1 C5 111.07(10)
C2 N1 C10 124.29(11)
C5 N1 C10 124.53(11)
C3 N12 C13 121.70(11)

loop_
_geom_bond_atom_site_label_1
_geom_bond_atom_site_label_2
_geom_bond_distance
C2 C3 1.5309(17)
C2 N1 1.3719(17)
C2 O11 1.2102(16)
C3 C4 1.4734(17)
C3 N12 1.2753(17)
C4 C5 1.4061(17)
C4 C9 1.3886(18)
C5 C6 1.3821(18)
C5 N1 1.4044(16)
C6 H6 0.9300
C6 C7 1.3948(19)
C7 H7 0.9300
C7 C8 1.384(2)
C8 H8 0.9300
C8 C9 1.3946(19)
C9 H9 0.9300
C10 H10A 0.9600
C10 H10B 0.9600
C10 H10C 0.9600
C10 N1 1.4506(17)
C13 C14 1.3909(18)
C13 C18 1.4021(18)
C13 N12 1.4194(17)
C14 H14 0.9300
C14 C15 1.3858(19)
C15 H15 0.9300
C15 C16 1.393(2)
C16 H16 0.9300
C16 C17 1.386(2)
C17 H17 0.9300
C17 C18 1.3864(19)
C18 H18 0.9300

loop_
_geom_torsion_atom_site_label_1
_geom_torsion_atom_site_label_2
_geom_torsion_atom_site_label_3
_geom_torsion_atom_site_label_4
_geom_torsion
C2 C3 C4 C5 0.85(13)
C2 C3 C4 C9 -178.32(13)
C2 C3 N12 C13 -178.12(10)
C3 C2 N1 C5 0.36(13)
C3 C2 N1 C10 176.74(11)
C3 C4 C5 C6 178.64(11)
C3 C4 C5 N1 -0.67(13)
C3 C4 C9 C8 -179.44(13)
C4 C3 N12 C13 3.4(2)
C4 C5 C6 C7 1.15(19)
C4 C5 N1 C2 0.19(14)
C4 C5 N1 C10 -176.18(11)
C5 C4 C9 C8 1.47(18)
C5 C6 C7 C8 0.26(19)
C6 C5 N1 C2 -179.08(12)
C6 C5 N1 C10 4.6(2)
C6 C7 C8 C9 -0.8(2)
C7 C8 C9 C4 -0.1(2)
C9 C4 C5 C6 -2.04(18)
C9 C4 C5 N1 178.65(11)
C13 C14 C15 C16 2.25(19)
C14 C13 C18 C17 1.11(19)
C14 C13 N12 C3 -122.00(13)
C14 C15 C16 C17 -1.1(2)
C15 C16 C17 C18 0.0(2)
C16 C17 C18 C13 -0.01(19)
C18 C13 C14 C15 -2.23(19)
C18 C13 N12 C3 64.73(17)
N1 C2 C3 C4 -0.75(13)
N1 C2 C3 N12 -179.62(11)
N1 C5 C6 C7 -179.66(12)
N12 C3 C4 C5 179.43(14)
N12 C3 C4 C9 0.3(3)
N12 C13 C14 C15 -175.62(11)
N12 C13 C18 C17 174.28(11)
O11 C2 C3 C4 -179.36(12)
O11 C2 C3 N12 1.8(2)
O11 C2 N1 C5 179.01(12)
O11 C2 N1 C10 -4.6(2)
